data_9001753
loop_
_publ_author_name
'Schofield, P. F.'
'Knight, K. S.'
'Stretton, I. C.'

_publ_section_title
;
 Thermal expansion of gypsum investigated by neutron powder diffraction
 T = 320 K
;
_journal_name_full 'American Mineralogist'
_journal_page_first 847
_journal_page_last 851
_journal_volume 81
_journal_year 1996
_chemical_formula_sum 'Ca D4 O6 S'
_chemical_name_mineral 'Gypsum (deuterated)'
_symmetry_space_group_name_H-M 'I 1 2/a 1'
_cell_angle_alpha 90
_cell_angle_beta 118.494
_cell_angle_gamma 90
_cell_formula_units_Z 4
_cell_length_a 5.6769
_cell_length_b 15.2074
_cell_length_c 6.5277
_cell_volume 495.279
_diffrn_ambient_temperature 320
_exptl_crystal_density_diffrn 2.363
_cod_original_formula_sum 'Ca S O6 D4'
_cod_database_code 9001753

loop_
_symmetry_equiv_pos_as_xyz
x,y,z
1/2+x,1/2+y,1/2+z
-x,y,1/2-z
1/2-x,1/2+y,-z
1/2+x,-y,z
+x,1/2-y,1/2+z
1/2-x,-y,1/2-z
-x,1/2-y,-z

loop_
_atom_site_label
_atom_site_fract_x
_atom_site_fract_y
_atom_site_fract_z
_atom_site_U_iso_or_equiv
_atom_site_type_symbol
_atom_site_attached_hydrogens
Ca 0.50000 0.07864 0.25000 0.00722 Ca 0
S 0.00000 0.07872 0.75000 0.00638 S 0
O1 0.96164 0.13263 0.55120 0.01491 O 0
O2 0.75714 0.02154 0.66527 0.01229 O 0
Ow 0.37837 0.18255 0.46544 0.02215 O 0
D1 0.25043 0.16150 0.50086 0.04458 D 0
D2 0.40225 0.24347 0.49003 0.03893 D 0

loop_
_cod_changelog_entry_id
_cod_changelog_entry_author
_cod_changelog_entry_date
_cod_changelog_entry_text
1
;cod-tools version 3.8.0
Id: cif_guess_AMCSD_atom_types 9581 2023-05-17 12:35:41Z saulius
;
2023-05-18T08:39:54+03:00
;Derived atom types and hydrogen counts
from atom names that follow the AMCSD naming convention
(Wat == water, O-H == hydroxyl).
;
